data_4086412
loop_
_publ_author_name
'Sun, Puhua'
'Yang, Dawei'
'Li, Ying'
'Zhang, Yahui'
'Su, Linan'
'Wang, Baomin'
'Qu, Jingping'

_publ_section_title
;
 Thiolate-Bridged Nickel--Iron and Nickel--Ruthenium Complexes Relevant to
 the CO-Inhibited State of [NiFe]-Hydrogenase
;
_journal_issue 5
_journal_name_full Organometallics
_journal_page_first 751
_journal_paper_doi 10.1021/acs.organomet.5b01035
_journal_volume 35
_journal_year 2016
_chemical_formula_sum 'C40 H47 F6 Ni O P3 Ru S2'
_chemical_formula_weight 974.59
_chemical_name_systematic
; 
 ? 
;
_space_group_IT_number 15
_symmetry_cell_setting Monoclinic'
_symmetry_space_group_name_Hall '-C 2yc'
_symmetry_space_group_name_H-M 'C 1 2/c 1'
_atom_sites_solution_hydrogens geom
_atom_sites_solution_primary direct
_atom_sites_solution_secondary difmap
_audit_creation_method SHELXL-97
_cell_angle_alpha 90.00
_cell_angle_beta 91.1632(18)
_cell_angle_gamma 90.00
_cell_formula_units_Z 8
_cell_length_a 19.3966(6)
_cell_length_b 13.4689(6)
_cell_length_c 33.8884(12)
_cell_measurement_temperature 299(2)
_cell_volume 8851.5(6)
_computing_cell_refinement 'Bruker SAINT'
_computing_data_collection 'Bruker APEX2'
_computing_data_reduction 'Bruker SAINT'
_computing_molecular_graphics 'Bruker SHELXTL'
_computing_publication_material 'Bruker SHELXTL'
_computing_structure_refinement 'SHELXL-2014 (Sheldrick 2014)'
_computing_structure_solution 'SHELXS-97 (Sheldrick 2008)'
_diffrn_ambient_temperature 299(2)
_diffrn_measured_fraction_theta_full 0.995
_diffrn_measured_fraction_theta_max 0.995
_diffrn_measurement_device_type 'Bruker APEX-II CCD'
_diffrn_measurement_method '\f and \w scans'
_diffrn_radiation_monochromator graphite
_diffrn_radiation_source 'fine-focus sealed tube'
_diffrn_radiation_type MoK\a
_diffrn_radiation_wavelength 0.71073
_diffrn_reflns_av_R_equivalents 0.0301
_diffrn_reflns_av_sigmaI/netI 0.0156
_diffrn_reflns_limit_h_max 23
_diffrn_reflns_limit_h_min -23
_diffrn_reflns_limit_k_max 16
_diffrn_reflns_limit_k_min -16
_diffrn_reflns_limit_l_max 40
_diffrn_reflns_limit_l_min -40
_diffrn_reflns_number 72801
_diffrn_reflns_theta_full 25.00
_diffrn_reflns_theta_max 25.00
_diffrn_reflns_theta_min 2.21
_diffrn_standards_number 0
_exptl_absorpt_coefficient_mu 1.024
_exptl_absorpt_correction_T_max 0.7911
_exptl_absorpt_correction_T_min 0.7624
_exptl_absorpt_correction_type empirical
_exptl_absorpt_process_details SADABS
_exptl_crystal_colour black
_exptl_crystal_density_diffrn 1.463
_exptl_crystal_density_method 'not measured'
_exptl_crystal_description block
_exptl_crystal_F_000 3984
_exptl_crystal_size_max 0.28
_exptl_crystal_size_mid 0.26
_exptl_crystal_size_min 0.24
_refine_diff_density_max 1.437
_refine_diff_density_min -0.935
_refine_diff_density_rms 0.108
_refine_ls_extinction_method none
_refine_ls_goodness_of_fit_ref 1.036
_refine_ls_hydrogen_treatment 'riding mode'
_refine_ls_matrix_type full
_refine_ls_number_parameters 519
_refine_ls_number_reflns 7742
_refine_ls_number_restraints 108
_refine_ls_restrained_S_all 1.078
_refine_ls_R_factor_all 0.0600
_refine_ls_R_factor_gt 0.0550
_refine_ls_shift/su_max 0.004
_refine_ls_shift/su_mean 0.000
_refine_ls_structure_factor_coef Fsqd
_refine_ls_weighting_details 'calc w=1/[\s^2^(Fo^2^)+(0.0825P)^2^+76.4548P] where P=(Fo^2^+2Fc^2^)/3'
_refine_ls_weighting_scheme calc
_refine_ls_wR_factor_gt 0.1563
_refine_ls_wR_factor_ref 0.1595
_reflns_number_gt 7115
_reflns_number_total 7742
_reflns_threshold_expression >2sigma(I)
_cod_data_source_file om5b01035_si_005.cif
_cod_data_source_block 1
_cod_depositor_comments 'Adding full bibliography for 4086412--4086417.cif.'
_cod_original_cell_volume 8851.6(6)
_cod_original_sg_symbol_H-M C2/c
_cod_database_code 4086412

loop_
_symmetry_equiv_pos_as_xyz
'x, y, z'
'-x, y, -z+1/2'
'x+1/2, y+1/2, z'
'-x+1/2, y+1/2, -z+1/2'
'-x, -y, -z'
'x, -y, z-1/2'
'-x+1/2, -y+1/2, -z'
'x+1/2, -y+1/2, z-1/2'

loop_
_atom_site_label
_atom_site_type_symbol
_atom_site_fract_x
_atom_site_fract_y
_atom_site_fract_z
_atom_site_U_iso_or_equiv
_atom_site_adp_type
_atom_site_occupancy
_atom_site_symmetry_multiplicity
_atom_site_calc_flag
_atom_site_refinement_flags
Ru1 Ru 0.810478(19) 0.16034(3) 0.882704(11) 0.03062(15) Uani 1 1 d .
Ni1 Ni 0.69045(3) 0.22835(5) 0.857954(18) 0.03218(18) Uani 1 1 d .
P1 P 0.62880(8) 0.30534(11) 0.81302(4) 0.0406(3) Uani 1 1 d .
S1 S 0.76256(7) 0.31402(9) 0.89498(4) 0.0376(3) Uani 1 1 d .
P2 P 0.59187(7) 0.17323(10) 0.88618(4) 0.0344(3) Uani 1 1 d .
S2 S 0.74213(7) 0.10025(10) 0.83207(4) 0.0393(3) Uani 1 1 d .
P3 P 0.5000 -0.09285(19) 0.7500 0.0607(6) Uani 1 2 d S
O1 O 0.8591(2) 0.2413(3) 0.83539(12) 0.0461(9) Uani 1 1 d .
C1 C 0.8106(3) 0.0225(4) 0.91621(16) 0.0396(12) Uani 1 1 d .
C3 C 0.8723(3) 0.1588(4) 0.93916(18) 0.0441(13) Uani 1 1 d .
C2 C 0.8091(3) 0.1045(4) 0.94280(16) 0.0404(12) Uani 1 1 d .
C35 C 0.5447(3) 0.2561(4) 0.91891(15) 0.0390(12) Uani 1 1 d .
C23 C 0.6205(3) 0.4401(5) 0.81184(19) 0.0492(14) Uani 1 1 d .
C16 C 0.5328(3) 0.1697(5) 0.84269(17) 0.0478(14) Uani 1 1 d .
H16A H 0.5451 0.1149 0.8256 0.057 Uiso 1 1 calc R
H16B H 0.4858 0.1595 0.8511 0.057 Uiso 1 1 calc R
C5 C 0.8739(3) 0.0278(4) 0.89511(18) 0.0441(13) Uani 1 1 d .
C29 C 0.5793(3) 0.0517(4) 0.90855(17) 0.0419(12) Uani 1 1 d .
C15 C 0.5379(3) 0.2681(5) 0.82006(18) 0.0521(15) Uani 1 1 d .
H15A H 0.5143 0.3197 0.8345 0.062 Uiso 1 1 calc R
H15B H 0.5150 0.2613 0.7945 0.062 Uiso 1 1 calc R
C40 C 0.5744(4) 0.3457(5) 0.92996(18) 0.0517(15) Uani 1 1 d .
H40A H 0.6191 0.3605 0.9224 0.062 Uiso 1 1 calc R
C13 C 0.7937(4) 0.1390(5) 0.79015(17) 0.0544(16) Uani 1 1 d .
H13A H 0.8299 0.0907 0.7859 0.065 Uiso 1 1 calc R
H13B H 0.7646 0.1414 0.7665 0.065 Uiso 1 1 calc R
C34 C 0.5757(3) 0.0392(5) 0.94892(19) 0.0523(15) Uani 1 1 d .
H34A H 0.5744 0.0947 0.9652 0.063 Uiso 1 1 calc R
C6 C 0.7595(4) -0.0609(5) 0.9135(2) 0.0594(17) Uani 1 1 d .
H6A H 0.7729 -0.1126 0.9316 0.089 Uiso 1 1 calc R
H6B H 0.7582 -0.0868 0.8871 0.089 Uiso 1 1 calc R
H6C H 0.7146 -0.0367 0.9201 0.089 Uiso 1 1 calc R
C17 C 0.6470(3) 0.2740(5) 0.76201(17) 0.0532(16) Uani 1 1 d .
C36 C 0.4784(3) 0.2353(5) 0.9314(2) 0.0539(15) Uani 1 1 d .
H36A H 0.4575 0.1756 0.9243 0.065 Uiso 1 1 calc R
C4 C 0.9117(3) 0.1107(4) 0.90941(17) 0.0438(13) Uani 1 1 d .
C11 C 0.8164(3) 0.3946(4) 0.8636(2) 0.0560(16) Uani 1 1 d .
H11A H 0.7881 0.4212 0.8422 0.067 Uiso 1 1 calc R
H11B H 0.8336 0.4500 0.8792 0.067 Uiso 1 1 calc R
C10 C 0.8986(4) -0.0455(5) 0.8653(2) 0.0676(19) Uani 1 1 d .
H10A H 0.9247 -0.0967 0.8785 0.101 Uiso 1 1 calc R
H10B H 0.9272 -0.0123 0.8467 0.101 Uiso 1 1 calc R
H10C H 0.8597 -0.0746 0.8517 0.101 Uiso 1 1 calc R
C28 C 0.6470(3) 0.4970(5) 0.8428(2) 0.0551(16) Uani 1 1 d .
H28A H 0.6693 0.4659 0.8640 0.066 Uiso 1 1 calc R
C18 C 0.6224(4) 0.1854(6) 0.7460(2) 0.0654(19) Uani 1 1 d .
H18A H 0.5926 0.1457 0.7602 0.078 Uiso 1 1 calc R
C30 C 0.5812(4) -0.0331(5) 0.8848(2) 0.0580(16) Uani 1 1 d .
H30A H 0.5837 -0.0268 0.8576 0.070 Uiso 1 1 calc R
C19 C 0.6428(5) 0.1564(8) 0.7083(2) 0.083(3) Uani 1 1 d .
H19A H 0.6250 0.0985 0.6972 0.099 Uiso 1 1 calc R
C7 C 0.7551(4) 0.1249(5) 0.97258(19) 0.0587(16) Uani 1 1 d .
H7A H 0.7671 0.0920 0.9969 0.088 Uiso 1 1 calc R
H7B H 0.7114 0.1006 0.9629 0.088 Uiso 1 1 calc R
H7C H 0.7520 0.1951 0.9770 0.088 Uiso 1 1 calc R
C8 C 0.8943(4) 0.2469(5) 0.9633(2) 0.0634(18) Uani 1 1 d .
H8A H 0.9203 0.2249 0.9861 0.095 Uiso 1 1 calc R
H8B H 0.8542 0.2825 0.9717 0.095 Uiso 1 1 calc R
H8C H 0.9223 0.2899 0.9478 0.095 Uiso 1 1 calc R
C37 C 0.4432(4) 0.3030(7) 0.9543(2) 0.070(2) Uani 1 1 d .
H37A H 0.3992 0.2884 0.9629 0.084 Uiso 1 1 calc R
C24 C 0.5862(4) 0.4890(6) 0.7807(2) 0.0673(19) Uani 1 1 d .
H24A H 0.5685 0.4523 0.7596 0.081 Uiso 1 1 calc R
C12 C 0.8755(5) 0.3404(6) 0.8469(3) 0.086(3) Uani 1 1 d .
H12A H 0.8918 0.3764 0.8241 0.103 Uiso 1 1 calc R
H12B H 0.9128 0.3387 0.8664 0.103 Uiso 1 1 calc R
C22 C 0.6932(4) 0.3310(6) 0.7404(2) 0.069(2) Uani 1 1 d .
H22A H 0.7104 0.3902 0.7507 0.083 Uiso 1 1 calc R
C33 C 0.5739(4) -0.0541(6) 0.9653(2) 0.070(2) Uani 1 1 d .
H33A H 0.5712 -0.0608 0.9926 0.084 Uiso 1 1 calc R
C27 C 0.6407(4) 0.6003(5) 0.8424(3) 0.070(2) Uani 1 1 d .
H27A H 0.6596 0.6381 0.8629 0.084 Uiso 1 1 calc R
C9 C 0.9800(3) 0.1431(6) 0.8960(3) 0.073(2) Uani 1 1 d .
H9A H 1.0154 0.1120 0.9119 0.109 Uiso 1 1 calc R
H9B H 0.9838 0.2139 0.8984 0.109 Uiso 1 1 calc R
H9C H 0.9854 0.1245 0.8689 0.109 Uiso 1 1 calc R
C32 C 0.5762(4) -0.1368(6) 0.9422(3) 0.076(2) Uani 1 1 d .
H32A H 0.5755 -0.1996 0.9537 0.091 Uiso 1 1 calc R
C14 C 0.8247(5) 0.2373(8) 0.7972(2) 0.087(3) Uani 1 1 d .
H14A H 0.8577 0.2513 0.7768 0.105 Uiso 1 1 calc R
H14B H 0.7891 0.2877 0.7958 0.105 Uiso 1 1 calc R
C25 C 0.5785(4) 0.5898(6) 0.7808(3) 0.077(2) Uani 1 1 d .
H25A H 0.5543 0.6209 0.7603 0.092 Uiso 1 1 calc R
C21 C 0.7135(5) 0.2984(9) 0.7030(2) 0.088(3) Uani 1 1 d .
H21A H 0.7443 0.3362 0.6887 0.105 Uiso 1 1 calc R
C39 C 0.5383(5) 0.4125(6) 0.9519(2) 0.072(2) Uani 1 1 d .
H39A H 0.5583 0.4731 0.9586 0.086 Uiso 1 1 calc R
C31 C 0.5794(4) -0.1271(6) 0.9021(3) 0.078(2) Uani 1 1 d .
H31A H 0.5803 -0.1834 0.8863 0.094 Uiso 1 1 calc R
C38 C 0.4736(5) 0.3915(6) 0.9641(2) 0.077(2) Uani 1 1 d .
H38A H 0.4499 0.4374 0.9792 0.093 Uiso 1 1 calc R
C20 C 0.6883(5) 0.2116(10) 0.6875(2) 0.100(4) Uani 1 1 d .
H20A H 0.7023 0.1903 0.6628 0.120 Uiso 1 1 calc R
P4 P 0.7374(3) 0.6258(3) 0.95183(12) 0.0701(11) Uani 0.50 1 d P
F2 F 0.4200(3) -0.0936(6) 0.7436(2) 0.129(2) Uani 1 1 d U
F3 F 0.4914(4) -0.0183(7) 0.7828(3) 0.175(3) Uani 1 1 d U
F1 F 0.4900(4) -0.1803(6) 0.7798(3) 0.178(3) Uani 1 1 d U
C26 C 0.6064(5) 0.6457(6) 0.8113(3) 0.083(3) Uani 1 1 d .
H26A H 0.6019 0.7145 0.8109 0.099 Uiso 1 1 calc R
F4 F 0.6805(7) 0.5981(10) 0.9715(6) 0.136(6) Uani 0.50 1 d PU
F5 F 0.8084(7) 0.5998(15) 0.9358(6) 0.161(6) Uani 0.50 1 d PU
F6 F 0.7896(8) 0.6441(11) 0.9189(4) 0.109(5) Uani 0.50 1 d PU
F7 F 0.6904(12) 0.6932(18) 0.9433(8) 0.221(7) Uani 0.50 1 d PU
F8 F 0.6842(9) 0.5639(15) 0.9486(6) 0.162(6) Uani 0.50 1 d PU
F9 F 0.7760(12) 0.674(2) 0.9707(7) 0.211(7) Uani 0.50 1 d PU

loop_
_atom_site_aniso_label
_atom_site_aniso_U_11
_atom_site_aniso_U_22
_atom_site_aniso_U_33
_atom_site_aniso_U_23
_atom_site_aniso_U_13
_atom_site_aniso_U_12
Ru1 0.0291(2) 0.0290(2) 0.0339(2) -0.00099(15) 0.00361(16) 0.00164(15)
Ni1 0.0317(3) 0.0332(4) 0.0317(3) 0.0033(2) 0.0035(2) 0.0029(3)
P1 0.0407(8) 0.0457(8) 0.0355(7) 0.0087(6) 0.0021(6) 0.0064(6)
S1 0.0392(7) 0.0281(6) 0.0457(7) -0.0032(5) 0.0046(5) 0.0015(5)
P2 0.0324(7) 0.0364(7) 0.0347(7) 0.0007(5) 0.0052(5) -0.0028(5)
S2 0.0435(7) 0.0374(7) 0.0371(7) -0.0061(5) 0.0007(5) 0.0026(6)
P3 0.0696(16) 0.0506(13) 0.0627(15) 0.000 0.0229(12) 0.000
O1 0.042(2) 0.051(2) 0.046(2) 0.0067(18) 0.0125(17) -0.0025(18)
C1 0.042(3) 0.031(3) 0.045(3) 0.005(2) -0.005(2) 0.004(2)
C3 0.042(3) 0.040(3) 0.050(3) -0.002(2) -0.008(2) 0.002(2)
C2 0.043(3) 0.042(3) 0.036(3) 0.007(2) -0.002(2) 0.008(2)
C35 0.042(3) 0.040(3) 0.035(3) 0.003(2) 0.006(2) 0.003(2)
C23 0.044(3) 0.050(3) 0.054(3) 0.018(3) 0.008(3) 0.009(3)
C16 0.043(3) 0.059(4) 0.042(3) 0.000(3) -0.002(2) -0.010(3)
C5 0.038(3) 0.039(3) 0.055(3) -0.002(2) -0.001(2) 0.011(2)
C29 0.035(3) 0.039(3) 0.051(3) 0.004(2) 0.007(2) -0.006(2)
C15 0.041(3) 0.070(4) 0.045(3) 0.007(3) -0.004(2) 0.002(3)
C40 0.062(4) 0.048(3) 0.045(3) -0.007(3) 0.007(3) -0.004(3)
C13 0.063(4) 0.065(4) 0.035(3) -0.003(3) 0.009(3) 0.010(3)
C34 0.057(4) 0.047(3) 0.053(4) 0.010(3) 0.006(3) -0.003(3)
C6 0.064(4) 0.042(3) 0.073(4) 0.009(3) -0.004(3) -0.010(3)
C17 0.053(4) 0.071(4) 0.036(3) 0.013(3) 0.000(3) 0.017(3)
C36 0.041(3) 0.060(4) 0.061(4) -0.002(3) 0.009(3) 0.000(3)
C4 0.036(3) 0.047(3) 0.049(3) 0.002(3) -0.005(2) 0.000(2)
C11 0.060(4) 0.036(3) 0.073(4) 0.006(3) 0.018(3) -0.010(3)
C10 0.072(5) 0.055(4) 0.075(5) -0.013(3) 0.001(4) 0.027(4)
C28 0.058(4) 0.049(3) 0.059(4) 0.011(3) 0.010(3) 0.012(3)
C18 0.065(4) 0.086(5) 0.045(4) -0.004(3) -0.006(3) 0.014(4)
C30 0.064(4) 0.041(3) 0.070(4) -0.005(3) 0.008(3) -0.011(3)
C19 0.083(6) 0.109(7) 0.055(4) -0.016(4) -0.007(4) 0.019(5)
C7 0.067(4) 0.066(4) 0.044(3) 0.006(3) 0.015(3) 0.008(3)
C8 0.073(5) 0.062(4) 0.055(4) -0.012(3) -0.017(3) -0.010(4)
C37 0.054(4) 0.091(6) 0.067(5) -0.002(4) 0.017(3) 0.018(4)
C24 0.064(4) 0.071(5) 0.067(4) 0.024(4) -0.003(3) 0.018(4)
C12 0.093(6) 0.069(5) 0.096(6) 0.007(4) 0.036(5) -0.026(5)
C22 0.072(5) 0.083(5) 0.053(4) 0.025(4) 0.009(3) 0.019(4)
C33 0.068(5) 0.069(5) 0.072(5) 0.027(4) 0.003(4) -0.005(4)
C27 0.073(5) 0.050(4) 0.088(5) 0.002(4) 0.010(4) 0.013(3)
C9 0.032(3) 0.081(5) 0.106(6) 0.006(5) 0.007(3) 0.001(3)
C32 0.068(5) 0.046(4) 0.114(7) 0.024(4) 0.002(5) -0.014(3)
C14 0.098(6) 0.113(7) 0.053(4) 0.008(4) 0.022(4) -0.028(6)
C25 0.075(5) 0.073(5) 0.084(6) 0.040(5) 0.005(4) 0.027(4)
C21 0.082(6) 0.134(8) 0.048(4) 0.035(5) 0.022(4) 0.033(6)
C39 0.094(6) 0.056(4) 0.065(4) -0.015(4) 0.012(4) 0.001(4)
C31 0.072(5) 0.044(4) 0.119(7) -0.004(4) 0.010(5) -0.017(4)
C38 0.094(6) 0.075(5) 0.063(5) -0.015(4) 0.018(4) 0.030(5)
C20 0.099(7) 0.160(11) 0.041(4) -0.004(6) 0.008(4) 0.052(7)
P4 0.106(3) 0.048(2) 0.056(2) 0.0061(16) -0.005(2) -0.005(2)
F2 0.077(4) 0.143(5) 0.168(6) 0.016(5) 0.006(4) 0.007(4)
F3 0.159(6) 0.195(7) 0.173(6) -0.118(6) 0.016(5) 0.021(6)
F1 0.136(6) 0.164(6) 0.236(8) 0.115(6) 0.064(6) 0.049(5)
C26 0.084(6) 0.049(4) 0.117(7) 0.036(5) 0.031(5) 0.028(4)
F4 0.087(7) 0.080(8) 0.247(14) 0.004(9) 0.126(9) -0.006(6)
F5 0.051(6) 0.206(14) 0.226(15) -0.146(11) 0.011(8) -0.013(8)
F6 0.128(11) 0.110(9) 0.091(8) 0.002(6) 0.078(8) -0.027(8)
F7 0.195(14) 0.202(14) 0.265(16) 0.007(14) 0.022(13) 0.081(13)
F8 0.111(10) 0.166(13) 0.206(14) 0.070(11) -0.063(9) -0.101(9)
F9 0.178(14) 0.274(16) 0.183(14) -0.069(13) 0.013(12) 0.001(13)

loop_
_atom_type_symbol
_atom_type_description
_atom_type_scat_dispersion_real
_atom_type_scat_dispersion_imag
_atom_type_scat_source
C C 0.0033 0.0016 'International Tables Vol C Tables 4.2.6.8 and 6.1.1.4'
H H 0.0000 0.0000 'International Tables Vol C Tables 4.2.6.8 and 6.1.1.4'
O O 0.0106 0.0060 'International Tables Vol C Tables 4.2.6.8 and 6.1.1.4'
F F 0.0171 0.0103 'International Tables Vol C Tables 4.2.6.8 and 6.1.1.4'
P P 0.1023 0.0942 'International Tables Vol C Tables 4.2.6.8 and 6.1.1.4'
S S 0.1246 0.1234 'International Tables Vol C Tables 4.2.6.8 and 6.1.1.4'
Ni Ni 0.3393 1.1124 'International Tables Vol C Tables 4.2.6.8 and 6.1.1.4'
Ru Ru -1.2594 0.8363 'International Tables Vol C Tables 4.2.6.8 and 6.1.1.4'

loop_
_geom_angle_atom_site_label_1
_geom_angle_atom_site_label_2
_geom_angle_atom_site_label_3
_geom_angle
_geom_angle_site_symmetry_1
_geom_angle_site_symmetry_3
O1 Ru1 C2 151.70(19) . .
O1 Ru1 C1 144.88(18) . .
C2 Ru1 C1 38.3(2) . .
O1 Ru1 C5 107.38(19) . .
C2 Ru1 C5 63.8(2) . .
C1 Ru1 C5 38.2(2) . .
O1 Ru1 C3 113.74(19) . .
C2 Ru1 C3 38.0(2) . .
C1 Ru1 C3 63.3(2) . .
C5 Ru1 C3 62.7(2) . .
O1 Ru1 C4 93.32(19) . .
C2 Ru1 C4 63.0(2) . .
C1 Ru1 C4 62.9(2) . .
C5 Ru1 C4 37.1(2) . .
C3 Ru1 C4 37.2(2) . .
O1 Ru1 S2 82.99(12) . .
C2 Ru1 S2 124.15(16) . .
C1 Ru1 S2 94.81(15) . .
C5 Ru1 S2 99.71(16) . .
C3 Ru1 S2 158.10(15) . .
C4 Ru1 S2 133.08(16) . .
O1 Ru1 S1 82.27(11) . .
C2 Ru1 S1 97.40(15) . .
C1 Ru1 S1 131.81(15) . .
C5 Ru1 S1 156.43(16) . .
C3 Ru1 S1 93.73(15) . .
C4 Ru1 S1 123.08(16) . .
S2 Ru1 S1 102.84(5) . .
O1 Ru1 Ni1 89.13(11) . .
C2 Ru1 Ni1 113.14(15) . .
C1 Ru1 Ni1 117.15(15) . .
C5 Ru1 Ni1 146.31(16) . .
C3 Ru1 Ni1 137.18(15) . .
C4 Ru1 Ni1 174.33(15) . .
S2 Ru1 Ni1 52.31(4) . .
S1 Ru1 Ni1 52.20(4) . .
P1 Ni1 S2 110.14(6) . .
P1 Ni1 S1 119.00(6) . .
S2 Ni1 S1 110.67(6) . .
P1 Ni1 P2 89.72(6) . .
S2 Ni1 P2 107.84(6) . .
S1 Ni1 P2 117.57(6) . .
P1 Ni1 Ru1 149.34(5) . .
S2 Ni1 Ru1 56.09(4) . .
S1 Ni1 Ru1 56.51(4) . .
P2 Ni1 Ru1 119.91(4) . .
C17 P1 C23 103.2(3) . .
C17 P1 C15 105.2(3) . .
C23 P1 C15 100.9(3) . .
C17 P1 Ni1 116.0(2) . .
C23 P1 Ni1 122.4(2) . .
C15 P1 Ni1 106.9(2) . .
C11 S1 Ni1 109.9(2) . .
C11 S1 Ru1 100.8(2) . .
Ni1 S1 Ru1 71.29(4) . .
C29 P2 C35 102.9(3) . .
C29 P2 C16 102.8(3) . .
C35 P2 C16 100.9(3) . .
C29 P2 Ni1 125.97(18) . .
C35 P2 Ni1 119.30(19) . .
C16 P2 Ni1 100.70(19) . .
C13 S2 Ni1 110.4(2) . .
C13 S2 Ru1 99.4(2) . .
Ni1 S2 Ru1 71.61(4) . .
F3 P3 F3 96.6(9) 2_656 .
F3 P3 F2 88.9(4) 2_656 2_656
F3 P3 F2 91.6(4) . 2_656
F3 P3 F2 91.6(4) 2_656 .
F3 P3 F2 88.9(4) . .
F2 P3 F2 179.3(6) 2_656 .
F3 P3 F1 90.4(6) 2_656 2_656
F3 P3 F1 172.8(6) . 2_656
F2 P3 F1 87.0(4) 2_656 2_656
F2 P3 F1 92.4(4) . 2_656
F3 P3 F1 172.8(6) 2_656 .
F3 P3 F1 90.4(6) . .
F2 P3 F1 92.4(4) 2_656 .
F2 P3 F1 87.0(4) . .
F1 P3 F1 82.6(8) 2_656 .
C12 O1 C14 112.1(6) . .
C12 O1 Ru1 111.5(4) . .
C14 O1 Ru1 116.3(4) . .
C2 C1 C5 107.8(5) . .
C2 C1 C6 126.6(5) . .
C5 C1 C6 125.3(5) . .
C2 C1 Ru1 70.7(3) . .
C5 C1 Ru1 71.9(3) . .
C6 C1 Ru1 127.8(4) . .
C4 C3 C2 107.3(5) . .
C4 C3 C8 126.5(6) . .
C2 C3 C8 126.1(6) . .
C4 C3 Ru1 71.7(3) . .
C2 C3 Ru1 68.5(3) . .
C8 C3 Ru1 127.0(4) . .
C1 C2 C3 108.2(5) . .
C1 C2 C7 126.3(6) . .
C3 C2 C7 125.2(6) . .
C1 C2 Ru1 71.0(3) . .
C3 C2 Ru1 73.5(3) . .
C7 C2 Ru1 126.3(4) . .
C40 C35 C36 118.4(6) . .
C40 C35 P2 118.9(4) . .
C36 C35 P2 122.6(5) . .
C28 C23 C24 118.2(6) . .
C28 C23 P1 120.1(5) . .
C24 C23 P1 121.7(6) . .
C15 C16 P2 109.3(4) . .
C4 C5 C1 108.1(5) . .
C4 C5 C10 125.4(6) . .
C1 C5 C10 126.3(6) . .
C4 C5 Ru1 73.1(3) . .
C1 C5 Ru1 69.9(3) . .
C10 C5 Ru1 126.2(4) . .
C34 C29 C30 118.2(6) . .
C34 C29 P2 122.1(5) . .
C30 C29 P2 119.3(5) . .
C16 C15 P1 111.6(4) . .
C39 C40 C35 120.3(7) . .
C14 C13 S2 111.0(5) . .
C33 C34 C29 121.0(7) . .
C18 C17 C22 119.0(7) . .
C18 C17 P1 119.8(5) . .
C22 C17 P1 120.6(6) . .
C37 C36 C35 120.5(7) . .
C5 C4 C3 108.6(5) . .
C5 C4 C9 126.1(6) . .
C3 C4 C9 125.3(6) . .
C5 C4 Ru1 69.8(3) . .
C3 C4 Ru1 71.1(3) . .
C9 C4 Ru1 124.8(5) . .
C12 C11 S1 112.3(5) . .
C23 C28 C27 120.7(7) . .
C17 C18 C19 119.6(8) . .
C31 C30 C29 119.9(7) . .
C20 C19 C18 121.2(9) . .
C38 C37 C36 119.7(7) . .
C25 C24 C23 121.0(8) . .
O1 C12 C11 113.3(6) . .
C17 C22 C21 119.7(9) . .
C32 C33 C34 120.9(7) . .
C26 C27 C28 119.4(8) . .
C33 C32 C31 119.7(7) . .
O1 C14 C13 111.0(7) . .
C24 C25 C26 120.2(7) . .
C20 C21 C22 120.6(9) . .
C38 C39 C40 120.9(7) . .
C32 C31 C30 120.4(8) . .
C39 C38 C37 120.3(7) . .
C19 C20 C21 119.9(8) . .
F9 P4 F7 99.9(17) . .
F9 P4 F8 151.4(15) . .
F7 P4 F8 83.3(15) . .
F9 P4 F4 113.7(14) . .
F7 P4 F4 74.3(14) . .
F8 P4 F4 39.5(10) . .
F9 P4 F5 75.5(12) . .
F7 P4 F5 134.8(16) . .
F8 P4 F5 122.0(13) . .
F4 P4 F5 149.3(11) . .
F9 P4 F6 83.4(13) . .
F7 P4 F6 101.2(13) . .
F8 P4 F6 124.1(12) . .
F4 P4 F6 162.7(12) . .
F5 P4 F6 34.0(9) . .
C27 C26 C25 120.4(7) . .
F8 F4 P4 68.9(12) . .
F8 F4 F7 83(2) . .
P4 F4 F7 51.8(9) . .
F6 F5 P4 73.6(14) . .
F6 F5 F9 84.3(19) . .
P4 F5 F9 42.4(9) . .
F5 F6 P4 72.5(14) . .
P4 F7 F4 53.9(10) . .
F4 F8 P4 71.6(13) . .
P4 F9 F5 62.1(11) . .

loop_
_geom_bond_atom_site_label_1
_geom_bond_atom_site_label_2
_geom_bond_distance
_geom_bond_site_symmetry_2
Ru1 O1 2.170(4) .
Ru1 C2 2.172(5) .
Ru1 C1 2.176(5) .
Ru1 C5 2.203(5) .
Ru1 C3 2.238(6) .
Ru1 C4 2.246(5) .
Ru1 S2 2.2945(14) .
Ru1 S1 2.3102(13) .
Ru1 Ni1 2.6236(7) .
Ni1 P1 2.1796(15) .
Ni1 S2 2.1879(15) .
Ni1 S1 2.1888(15) .
Ni1 P2 2.2796(14) .
P1 C17 1.821(6) .
P1 C23 1.823(6) .
P1 C15 1.854(6) .
S1 C11 1.856(6) .
P2 C29 1.823(6) .
P2 C35 1.831(5) .
P2 C16 1.849(6) .
S2 C13 1.830(6) .
P3 F3 1.509(6) 2_656
P3 F3 1.509(6) .
P3 F2 1.563(6) 2_656
P3 F2 1.563(6) .
P3 F1 1.567(7) 2_656
P3 F1 1.567(7) .
O1 C12 1.425(9) .
O1 C14 1.445(9) .
C1 C2 1.426(8) .
C1 C5 1.434(8) .
C1 C6 1.500(8) .
C3 C4 1.432(8) .
C3 C2 1.436(8) .
C3 C8 1.499(8) .
C2 C7 1.495(8) .
C35 C40 1.386(8) .
C35 C36 1.390(8) .
C23 C28 1.388(10) .
C23 C24 1.401(9) .
C16 C15 1.537(9) .
C5 C4 1.415(8) .
C5 C10 1.499(8) .
C29 C34 1.382(8) .
C29 C30 1.396(9) .
C40 C39 1.370(9) .
C13 C14 1.472(11) .
C34 C33 1.374(9) .
C17 C18 1.391(10) .
C17 C22 1.398(10) .
C36 C37 1.385(10) .
C4 C9 1.478(9) .
C11 C12 1.481(11) .
C28 C27 1.397(9) .
C18 C19 1.401(10) .
C30 C31 1.396(10) .
C19 C20 1.360(15) .
C37 C38 1.367(12) .
C24 C25 1.366(11) .
C22 C21 1.405(11) .
C33 C32 1.364(12) .
C27 C26 1.377(12) .
C32 C31 1.368(12) .
C25 C26 1.380(13) .
C21 C20 1.368(15) .
C39 C38 1.358(12) .
P4 F9 1.17(2) .
P4 F7 1.31(2) .
P4 F8 1.329(14) .
P4 F4 1.352(11) .
P4 F5 1.532(15) .
P4 F6 1.541(11) .
F4 F8 0.91(2) .
F4 F7 1.61(3) .
F5 F6 0.90(2) .
F5 F9 1.68(3) .
